data_2232815
loop_
_publ_author_name
'Tovar-Tovar, Araceli'
'Garc\'ia-Ramos, Juan-Carlos'
'Flores-Alamo, Marcos'
'Ruiz-Azuara, Lena'

_publ_section_title
;
 Aqua(1,10-phenanthroline-\k^2^<i>N</i>,<i>N</i>')(valinato-\k^2^<i>N</i>,<i>O</i>)copper(II)
 nitrate dihydrate
;
_journal_coeditor_code JJ2109
_journal_issue 12
_journal_name_full 'Acta Crystallographica Section E'
_journal_page_first m1796
_journal_page_last m1797
_journal_paper_doi 10.1107/S1600536811047398
_journal_volume 67
_journal_year 2011
_chemical_formula_iupac '[Cu (C5 H10 N O2) (C12 H8 N2) (H2 O)] N O3, 2H2 O'
_chemical_formula_moiety 'C17 H20 Cu N3 O3 +, N O3 -, 2(H2 O)'
_chemical_formula_sum 'C17 H24 Cu N4 O8'
_chemical_formula_weight 475.94
_chemical_name_systematic
;
Aqua(1,10-phenanthroline-\k^2^<i>N</i>,<i>N</i>')(valinato-
\k^2^<i>N</i>,<i>O</i>)copper(II) nitrate dihydrate
;
_space_group_crystal_system triclinic
_space_group_IT_number 2
_space_group_name_Hall '-P 1'
_space_group_name_H-M_alt 'P -1'
_symmetry_space_group_name_Hall '-P 1'
_symmetry_space_group_name_H-M 'P -1'
_atom_sites_solution_hydrogens geom
_atom_sites_solution_primary direct
_atom_sites_solution_secondary difmap
_cell_angle_alpha 81.89(3)
_cell_angle_beta 75.04(2)
_cell_angle_gamma 87.92(2)
_cell_formula_units_Z 2
_cell_length_a 7.9020(19)
_cell_length_b 9.610(3)
_cell_length_c 14.327(4)
_cell_measurement_reflns_used 43
_cell_measurement_temperature 298(2)
_cell_measurement_theta_max 12.49
_cell_measurement_theta_min 3.44
_cell_volume 1040.6(5)
_computing_cell_refinement 'XSCANS (Siemens, 1993)'
_computing_data_collection 'XSCANS (Siemens, 1993)'
_computing_data_reduction 'XSCANS (Siemens, 1993)'
_computing_molecular_graphics 'ORTEP-3 for Windows (Farrugia, 1997)'
_computing_publication_material 'WinGX (Farrugia, 1999)'
_computing_structure_refinement 'SHELXL97 (Sheldrick, 2008)'
_computing_structure_solution 'SIR2004 (Burla <i>et al.</i>, 2005)'
_diffrn_ambient_temperature 298(2)
_diffrn_measured_fraction_theta_full 0.998
_diffrn_measured_fraction_theta_max 0.998
_diffrn_measurement_device_type 'Siemens P4'
_diffrn_measurement_method '2\q/\w scans'
_diffrn_radiation_monochromator graphite
_diffrn_radiation_type MoK\a
_diffrn_radiation_wavelength 0.71073
_diffrn_reflns_av_R_equivalents 0.0236
_diffrn_reflns_limit_h_max 10
_diffrn_reflns_limit_h_min -1
_diffrn_reflns_limit_k_max 12
_diffrn_reflns_limit_k_min -12
_diffrn_reflns_limit_l_max 18
_diffrn_reflns_limit_l_min -18
_diffrn_reflns_number 5563
_diffrn_reflns_theta_full 27.01
_diffrn_reflns_theta_max 27.01
_diffrn_reflns_theta_min 2.14
_diffrn_standards_decay_% 4.94
_diffrn_standards_interval_count 97
_diffrn_standards_number 3
_exptl_absorpt_coefficient_mu 1.101
_exptl_absorpt_correction_T_max 0.794
_exptl_absorpt_correction_T_min 0.729
_exptl_absorpt_correction_type psi-scan
_exptl_absorpt_process_details '(XSCANS; Siemens, 1993)'
_exptl_crystal_colour blue
_exptl_crystal_density_diffrn 1.519
_exptl_crystal_density_method 'not measured'
_exptl_crystal_description prism
_exptl_crystal_F_000 494
_exptl_crystal_size_max 0.45
_exptl_crystal_size_mid 0.27
_exptl_crystal_size_min 0.21
_refine_diff_density_max 0.447
_refine_diff_density_min -0.332
_refine_ls_extinction_method none
_refine_ls_goodness_of_fit_ref 1.055
_refine_ls_hydrogen_treatment mixed
_refine_ls_matrix_type full
_refine_ls_number_parameters 297
_refine_ls_number_reflns 4551
_refine_ls_number_restraints 18
_refine_ls_restrained_S_all 1.055
_refine_ls_R_factor_all 0.0493
_refine_ls_R_factor_gt 0.0372
_refine_ls_shift/su_max 0.002
_refine_ls_shift/su_mean 0
_refine_ls_structure_factor_coef Fsqd
_refine_ls_weighting_details 'calc w=1/[\s^2^(Fo^2^)+(0.0399P)^2^+0.2653P] where P=(Fo^2^+2Fc^2^)/3'
_refine_ls_weighting_scheme calc
_refine_ls_wR_factor_gt 0.0881
_refine_ls_wR_factor_ref 0.0941
_reflns_number_gt 3807
_reflns_number_total 4551
_reflns_threshold_expression I>2\s(I)
_cod_data_source_file jj2109.cif
_cod_data_source_block I
_cod_database_code 2232815
_cod_database_fobs_code 2232815

loop_
_space_group_symop_operation_xyz
'x, y, z'
'-x, -y, -z'

loop_
_atom_site_type_symbol
_atom_site_label
_atom_site_fract_x
_atom_site_fract_y
_atom_site_fract_z
_atom_site_U_iso_or_equiv
_atom_site_adp_type
_atom_site_calc_flag
_atom_site_refinement_flags
_atom_site_occupancy
_atom_site_symmetry_multiplicity
C C1 0.7560(3) 0.9436(3) 0.53537(17) 0.0414(5) Uani d . 1 1
H H1 0.6717 1.0131 0.5489 0.05 Uiso calc R 1 1
C C2 0.7973(4) 0.8559(3) 0.6127(2) 0.0516(6) Uani d . 1 1
H H2 0.7417 0.8675 0.6768 0.062 Uiso calc R 1 1
C C3 0.9208(4) 0.7526(3) 0.5934(2) 0.0532(7) Uani d . 1 1
H H3 0.9488 0.6936 0.6446 0.064 Uiso calc R 1 1
C C4 1.0053(3) 0.7357(2) 0.4965(2) 0.0466(6) Uani d . 1 1
C C5 1.1376(4) 0.6333(3) 0.4671(3) 0.0613(8) Uani d . 1 1
H H5 1.1738 0.5721 0.5146 0.074 Uiso calc R 1 1
C C6 1.2105(4) 0.6237(3) 0.3725(3) 0.0622(8) Uani d . 1 1
H H6 1.2944 0.5547 0.3561 0.075 Uiso calc R 1 1
C C7 1.1626(3) 0.7164(3) 0.2966(2) 0.0507(7) Uani d . 1 1
C C8 1.2337(4) 0.7153(3) 0.1953(3) 0.0636(8) Uani d . 1 1
H H8 1.3207 0.651 0.1736 0.076 Uiso calc R 1 1
C C9 1.1755(4) 0.8078(3) 0.1297(2) 0.0651(8) Uani d . 1 1
H H9 1.222 0.8068 0.0631 0.078 Uiso calc R 1 1
C C10 1.0460(4) 0.9041(3) 0.1627(2) 0.0534(7) Uani d . 1 1
H H10 1.0061 0.9662 0.1172 0.064 Uiso calc R 1 1
C C11 1.0336(3) 0.8191(2) 0.32296(19) 0.0386(5) Uani d . 1 1
C C12 0.9551(3) 0.8280(2) 0.42369(18) 0.0365(5) Uani d . 1 1
C C13 0.6115(3) 1.2912(2) 0.34579(17) 0.0358(5) Uani d . 1 1
C C14 0.6524(3) 1.2917(2) 0.23517(17) 0.0405(5) Uani d . 1 1
H H14 0.5457 1.2598 0.2218 0.049 Uiso calc R 1 1
C C15 0.6933(4) 1.4373(2) 0.17649(19) 0.0482(6) Uani d . 1 1
H H15 0.5934 1.4978 0.2001 0.058 Uiso calc R 1 1
C C16 0.8549(5) 1.5035(3) 0.1919(3) 0.0712(9) Uani d . 1 1
H H16A 0.8409 1.505 0.2604 0.107 Uiso calc R 1 1
H H16B 0.8687 1.5979 0.1585 0.107 Uiso calc R 1 1
H H16C 0.9567 1.4494 0.1666 0.107 Uiso calc R 1 1
C C17 0.7096(6) 1.4343(3) 0.0687(2) 0.0808(11) Uani d . 1 1
H H17A 0.8131 1.3833 0.0415 0.121 Uiso calc R 1 1
H H17B 0.7173 1.5288 0.0354 0.121 Uiso calc R 1 1
H H17C 0.6085 1.3891 0.0611 0.121 Uiso calc R 1 1
N N1 0.9771(3) 0.91087(19) 0.25678(14) 0.0400(4) Uani d . 1 1
N N2 0.8335(2) 0.93059(18) 0.44303(14) 0.0350(4) Uani d . 1 1
N N3 0.7883(3) 1.1840(2) 0.20673(15) 0.0401(4) Uani d . 1 1
N N4 0.2440(4) 0.2073(3) 0.0776(2) 0.0687(7) Uani d . 1 1
O O1 0.5238(2) 1.38833(16) 0.38275(13) 0.0476(4) Uani d . 1 1
O O2 0.6628(2) 1.18555(16) 0.39525(11) 0.0420(4) Uani d . 1 1
O O1W 0.6192(4) 0.9891(3) 0.11506(19) 0.0879(8) Uani d D 1 1
O O3 0.2044(4) 0.2401(4) 0.1587(2) 0.1056(10) Uani d . 1 1
O O2W 0.6251(3) 0.6568(2) 0.41289(15) 0.0551(5) Uani d D 1 1
O O4 0.3953(4) 0.1763(3) 0.0356(2) 0.1061(10) Uani d . 1 1
O O3W 0.5655(3) 0.91409(19) 0.31501(14) 0.0492(4) Uani d D 1 1
O O5 0.1312(4) 0.2054(3) 0.0322(2) 0.0906(8) Uani d . 1 1
Cu Cu1 0.79360(4) 1.04401(3) 0.322595(19) 0.03449(10) Uani d . 1 1
H H1A 0.547(3) 1.035(3) 0.094(2) 0.052 Uiso d D 1 1
H H1B 0.653(4) 0.925(2) 0.082(2) 0.052 Uiso d D 1 1
H H2A 0.587(4) 0.658(3) 0.4705(12) 0.052 Uiso d D 1 1
H H2B 0.591(4) 0.581(2) 0.4010(18) 0.052 Uiso d D 1 1
H H02 0.885(4) 1.221(3) 0.188(2) 0.041 Uiso d . 1 1
H H3A 0.572(4) 0.908(3) 0.2571(12) 0.052 Uiso d D 1 1
H H01 0.752(4) 1.144(3) 0.165(2) 0.041 Uiso d . 1 1
H H3B 0.578(4) 0.832(2) 0.3410(16) 0.052 Uiso d D 1 1

loop_
_atom_site_aniso_label
_atom_site_aniso_U_11
_atom_site_aniso_U_22
_atom_site_aniso_U_33
_atom_site_aniso_U_12
_atom_site_aniso_U_13
_atom_site_aniso_U_23
C1 0.0417(13) 0.0409(12) 0.0405(12) -0.0020(10) -0.0096(10) -0.0033(9)
C2 0.0562(16) 0.0562(15) 0.0420(13) -0.0161(13) -0.0152(12) 0.0040(11)
C3 0.0598(17) 0.0465(14) 0.0583(16) -0.0121(12) -0.0331(14) 0.0134(12)
C4 0.0440(14) 0.0351(12) 0.0664(17) -0.0038(10) -0.0296(13) 0.0036(11)
C5 0.0549(17) 0.0399(13) 0.099(3) 0.0068(12) -0.0439(18) 0.0021(14)
C6 0.0470(16) 0.0438(14) 0.103(3) 0.0183(12) -0.0325(17) -0.0148(15)
C7 0.0365(13) 0.0360(12) 0.082(2) 0.0076(10) -0.0166(13) -0.0149(12)
C8 0.0462(16) 0.0553(16) 0.087(2) 0.0151(13) -0.0041(15) -0.0294(16)
C9 0.0649(19) 0.0583(17) 0.0625(18) 0.0075(15) 0.0063(15) -0.0206(14)
C10 0.0624(17) 0.0427(13) 0.0468(14) 0.0065(12) 0.0013(13) -0.0088(11)
C11 0.0315(11) 0.0279(10) 0.0568(14) 0.0023(9) -0.0111(10) -0.0076(9)
C12 0.0338(11) 0.0263(10) 0.0508(13) -0.0007(8) -0.0154(10) -0.0012(9)
C13 0.0386(12) 0.0268(10) 0.0420(12) 0.0026(9) -0.0095(10) -0.0067(8)
C14 0.0457(13) 0.0302(10) 0.0450(13) 0.0044(9) -0.0121(11) -0.0031(9)
C15 0.0595(16) 0.0289(11) 0.0527(14) 0.0057(11) -0.0134(12) 0.0031(10)
C16 0.081(2) 0.0494(16) 0.077(2) -0.0162(16) -0.0099(18) -0.0042(15)
C17 0.125(3) 0.0559(18) 0.0584(19) -0.001(2) -0.031(2) 0.0153(14)
N1 0.0427(11) 0.0303(9) 0.0430(11) 0.0062(8) -0.0047(9) -0.0045(8)
N2 0.0361(10) 0.0297(8) 0.0388(10) 0.0011(7) -0.0098(8) -0.0025(7)
N3 0.0490(12) 0.0303(9) 0.0372(10) 0.0061(9) -0.0058(9) -0.0037(8)
N4 0.0638(17) 0.0525(14) 0.0730(19) 0.0042(12) 0.0036(15) 0.0074(13)
O1 0.0562(11) 0.0321(8) 0.0531(10) 0.0152(8) -0.0100(8) -0.0125(7)
O2 0.0544(10) 0.0344(8) 0.0368(8) 0.0153(7) -0.0114(7) -0.0076(6)
O1W 0.116(2) 0.101(2) 0.0612(15) -0.0010(17) -0.0442(15) -0.0188(13)
O3 0.115(2) 0.133(3) 0.0578(15) 0.011(2) -0.0038(15) -0.0138(16)
O2W 0.0665(13) 0.0449(10) 0.0520(11) -0.0081(9) -0.0089(10) -0.0100(9)
O4 0.0671(17) 0.103(2) 0.131(3) 0.0137(15) 0.0094(17) -0.0271(19)
O3W 0.0577(11) 0.0433(9) 0.0466(10) -0.0016(8) -0.0122(9) -0.0078(8)
O5 0.091(2) 0.0889(19) 0.0850(18) -0.0104(15) -0.0212(16) 0.0139(14)
Cu1 0.04126(17) 0.02603(13) 0.03374(15) 0.00937(10) -0.00668(11) -0.00374(9)

loop_
_atom_type_symbol
_atom_type_description
_atom_type_scat_dispersion_real
_atom_type_scat_dispersion_imag
_atom_type_scat_source
C C 0.0033 0.0016 'International Tables Vol C Tables 4.2.6.8 and 6.1.1.4'
H H 0 0 'International Tables Vol C Tables 4.2.6.8 and 6.1.1.4'
N N 0.0061 0.0033 'International Tables Vol C Tables 4.2.6.8 and 6.1.1.4'
O O 0.0106 0.006 'International Tables Vol C Tables 4.2.6.8 and 6.1.1.4'
Cu Cu 0.3201 1.2651 'International Tables Vol C Tables 4.2.6.8 and 6.1.1.4'

loop_
_geom_angle_atom_site_label_1
_geom_angle_atom_site_label_2
_geom_angle_atom_site_label_3
_geom_angle
N2 C1 C2 121.9(2)
N2 C1 H1 119
C2 C1 H1 119
C3 C2 C1 119.4(3)
C3 C2 H2 120.3
C1 C2 H2 120.3
C2 C3 C4 120.2(2)
C2 C3 H3 119.9
C4 C3 H3 119.9
C12 C4 C3 116.4(2)
C12 C4 C5 118.2(3)
C3 C4 C5 125.4(2)
C6 C5 C4 121.4(3)
C6 C5 H5 119.3
C4 C5 H5 119.3
C5 C6 C7 121.7(2)
C5 C6 H6 119.1
C7 C6 H6 119.1
C11 C7 C8 116.0(3)
C11 C7 C6 118.3(3)
C8 C7 C6 125.7(3)
C9 C8 C7 120.3(2)
C9 C8 H8 119.8
C7 C8 H8 119.8
C8 C9 C10 119.4(3)
C8 C9 H9 120.3
C10 C9 H9 120.3
N1 C10 C9 122.6(3)
N1 C10 H10 118.7
C9 C10 H10 118.7
N1 C11 C7 123.0(2)
N1 C11 C12 117.17(19)
C7 C11 C12 119.8(2)
N2 C12 C4 123.2(2)
N2 C12 C11 116.22(19)
C4 C12 C11 120.5(2)
O1 C13 O2 123.5(2)
O1 C13 C14 119.28(19)
O2 C13 C14 117.12(18)
N3 C14 C15 114.5(2)
N3 C14 C13 108.83(18)
C15 C14 C13 113.78(19)
N3 C14 H14 106.4
C15 C14 H14 106.4
C13 C14 H14 106.4
C17 C15 C16 111.1(3)
C17 C15 C14 111.4(2)
C16 C15 C14 112.7(2)
C17 C15 H15 107.1
C16 C15 H15 107.1
C14 C15 H15 107.1
C15 C16 H16A 109.5
C15 C16 H16B 109.5
H16A C16 H16B 109.5
C15 C16 H16C 109.5
H16A C16 H16C 109.5
H16B C16 H16C 109.5
C15 C17 H17A 109.5
C15 C17 H17B 109.5
H17A C17 H17B 109.5
C15 C17 H17C 109.5
H17A C17 H17C 109.5
H17B C17 H17C 109.5
C10 N1 C11 118.6(2)
C10 N1 Cu1 129.92(18)
C11 N1 Cu1 111.50(15)
C1 N2 C12 118.8(2)
C1 N2 Cu1 128.22(16)
C12 N2 Cu1 112.97(15)
C14 N3 Cu1 109.71(14)
C14 N3 H02 109.7(19)
Cu1 N3 H02 106.4(19)
C14 N3 H01 103.7(18)
Cu1 N3 H01 109.8(18)
H02 N3 H01 117(3)
O3 N4 O5 119.8(3)
O3 N4 O4 123.2(4)
O5 N4 O4 117.0(3)
C13 O2 Cu1 116.53(15)
H1A O1W H1B 109(2)
H2A O2W H2B 106(2)
Cu1 O3W H3A 109(2)
Cu1 O3W H3B 108(2)
H3A O3W H3B 105.7(19)
O2 Cu1 N3 84.00(8)
O2 Cu1 N2 92.38(7)
N3 Cu1 N2 168.37(9)
O2 Cu1 N1 166.85(8)
N3 Cu1 N1 99.01(8)
N2 Cu1 N1 82.13(8)
O2 Cu1 O3W 98.54(8)
N3 Cu1 O3W 95.92(9)
N2 Cu1 O3W 95.55(8)
N1 Cu1 O3W 93.90(8)

loop_
_geom_bond_atom_site_label_1
_geom_bond_atom_site_label_2
_geom_bond_site_symmetry_2
_geom_bond_distance
_geom_bond_publ_flag
C1 N2 . 1.328(3) ?
C1 C2 . 1.395(4) ?
C1 H1 . 0.93 ?
C2 C3 . 1.372(4) ?
C2 H2 . 0.93 ?
C3 C4 . 1.407(4) ?
C3 H3 . 0.93 ?
C4 C12 . 1.399(3) ?
C4 C5 . 1.433(4) ?
C5 C6 . 1.344(5) ?
C5 H5 . 0.93 ?
C6 C7 . 1.426(4) ?
C6 H6 . 0.93 ?
C7 C11 . 1.410(3) ?
C7 C8 . 1.416(5) ?
C8 C9 . 1.358(5) ?
C8 H8 . 0.93 ?
C9 C10 . 1.390(4) ?
C9 H9 . 0.93 ?
C10 N1 . 1.326(3) ?
C10 H10 . 0.93 ?
C11 N1 . 1.353(3) ?
C11 C12 . 1.430(4) ?
C12 N2 . 1.357(3) ?
C13 O1 . 1.239(3) ?
C13 O2 . 1.270(3) ?
C13 C14 . 1.533(3) ?
C14 N3 . 1.484(3) ?
C14 C15 . 1.526(3) ?
C14 H14 . 0.98 ?
C15 C17 . 1.520(4) ?
C15 C16 . 1.526(4) ?
C15 H15 . 0.98 ?
C16 H16A . 0.96 ?
C16 H16B . 0.96 ?
C16 H16C . 0.96 ?
C17 H17A . 0.96 ?
C17 H17B . 0.96 ?
C17 H17C . 0.96 ?
Cu1 N1 . 2.0320(19) y
Cu1 N2 . 1.9975(19) y
Cu1 N3 . 1.992(2) y
N3 H02 . 0.82(3) ?
N3 H01 . 0.87(3) ?
N4 O3 . 1.207(4) ?
N4 O5 . 1.233(4) ?
N4 O4 . 1.238(4) ?
Cu1 O2 . 1.9349(16) y
O1W H1A . 0.802(15) ?
O1W H1B . 0.822(15) ?
O2W O2W 1 0 ?
O2W H2A . 0.804(15) ?
O2W H2B . 0.840(15) ?
Cu1 O3W . 2.263(2) y
O3W H3A . 0.828(15) ?
O3W H3B . 0.841(15) ?

loop_
_geom_hbond_atom_site_label_D
_geom_hbond_atom_site_label_H
_geom_hbond_atom_site_label_A
_geom_hbond_site_symmetry_A
_geom_hbond_distance_DH
_geom_hbond_distance_HA
_geom_hbond_distance_DA
_geom_hbond_angle_DHA
_geom_hbond_publ_flag
O3W H3A O1W 1 0.828(15) 2.017(16) 2.778(3) 153(3) y
N3 H01 O1W 1 0.87(3) 2.15(3) 2.967(4) 156(2) y
O3W H3B O2W 1 0.841(15) 1.919(15) 2.753(3) 171(3) y
O1W H1A O4 1_565 0.802(15) 2.016(16) 2.810(4) 170(3) y
O1W H1B O4 2_665 0.822(15) 2.19(2) 2.881(4) 143(2) y
O1W H1B O5 2_665 0.822(15) 2.478(19) 3.245(5) 156(3) y
O2W H2A O1 2_676 0.804(15) 2.048(18) 2.836(3) 167(3) y
O2W H2B O1 1_545 0.840(15) 2.015(16) 2.851(3) 174(3) y
N3 H02 O3 1_665 0.82(3) 2.46(3) 3.229(4) 158(2) y
N3 H02 O5 1_665 0.82(3) 2.58(3) 3.168(4) 130(2) y

loop_
_geom_torsion_atom_site_label_1
_geom_torsion_atom_site_label_2
_geom_torsion_atom_site_label_3
_geom_torsion_atom_site_label_4
_geom_torsion
N2 C1 C2 C3 -0.3(4)
C1 C2 C3 C4 0.2(4)
C2 C3 C4 C12 -0.4(4)
C2 C3 C4 C5 179.2(3)
C12 C4 C5 C6 -1.0(4)
C3 C4 C5 C6 179.4(3)
C4 C5 C6 C7 1.2(5)
C5 C6 C7 C11 -0.8(4)
C5 C6 C7 C8 179.2(3)
C11 C7 C8 C9 -1.1(4)
C6 C7 C8 C9 179.0(3)
C7 C8 C9 C10 0.3(5)
C8 C9 C10 N1 0.8(5)
C8 C7 C11 N1 0.9(4)
C6 C7 C11 N1 -179.1(2)
C8 C7 C11 C12 -179.8(2)
C6 C7 C11 C12 0.2(4)
C3 C4 C12 N2 0.8(3)
C5 C4 C12 N2 -178.8(2)
C3 C4 C12 C11 180.0(2)
C5 C4 C12 C11 0.4(3)
N1 C11 C12 N2 -1.4(3)
C7 C11 C12 N2 179.3(2)
N1 C11 C12 C4 179.3(2)
C7 C11 C12 C4 0.0(3)
O1 C13 C14 N3 168.0(2)
O2 C13 C14 N3 -15.7(3)
O1 C13 C14 C15 38.9(3)
O2 C13 C14 C15 -144.7(2)
N3 C14 C15 C17 61.3(3)
C13 C14 C15 C17 -172.6(3)
N3 C14 C15 C16 -64.4(3)
C13 C14 C15 C16 61.7(3)
C9 C10 N1 C11 -1.0(4)
C9 C10 N1 Cu1 178.1(2)
C7 C11 N1 C10 0.1(4)
C12 C11 N1 C10 -179.2(2)
C7 C11 N1 Cu1 -179.17(19)
C12 C11 N1 Cu1 1.5(3)
C2 C1 N2 C12 0.7(3)
C2 C1 N2 Cu1 179.91(18)
C4 C12 N2 C1 -0.9(3)
C11 C12 N2 C1 179.9(2)
C4 C12 N2 Cu1 179.74(18)
C11 C12 N2 Cu1 0.5(2)
C15 C14 N3 Cu1 149.15(18)
C13 C14 N3 Cu1 20.5(2)
O1 C13 O2 Cu1 178.54(18)
C14 C13 O2 Cu1 2.4(3)
C13 O2 Cu1 N3 8.10(18)
C13 O2 Cu1 N2 177.01(18)
C13 O2 Cu1 N1 112.1(3)
C13 O2 Cu1 O3W -87.02(18)
C14 N3 Cu1 O2 -16.23(17)
C14 N3 Cu1 N2 -88.6(4)
C14 N3 Cu1 N1 176.68(17)
C14 N3 Cu1 O3W 81.77(17)
C1 N2 Cu1 O2 13.0(2)
C12 N2 Cu1 O2 -167.75(16)
C1 N2 Cu1 N3 84.5(4)
C12 N2 Cu1 N3 -96.2(4)
C1 N2 Cu1 N1 -179.0(2)
C12 N2 Cu1 N1 0.24(15)
C1 N2 Cu1 O3W -85.8(2)
C12 N2 Cu1 O3W 93.43(16)
C10 N1 Cu1 O2 -114.1(4)
C11 N1 Cu1 O2 65.0(4)
C10 N1 Cu1 N3 -11.8(3)
C11 N1 Cu1 N3 167.33(17)
C10 N1 Cu1 N2 179.9(2)
C11 N1 Cu1 N2 -0.96(16)
C10 N1 Cu1 O3W 84.8(2)
C11 N1 Cu1 O3W -96.04(17)
